data_1512772
loop_
_publ_author_name
'Nicholas J. Robinson'
'Philip A. Smith'
'Sabrina Grant'
'Kendra Whitehead'
'Carlos Crawford'
'Zerihun Assefa'
'Richard E. Sykora'

_publ_section_title
;
 Novel tetracyanoplatinates with the larger Ln3+ ions: Synthesis,
 structures, and photoluminescence properties of KLn[Pt(CN)4]2.8.75H2O (Ln
 = La, Pr, Nd)
;
_journal_name_full
;
Inorganica Chimica Acta
;
_journal_page_first 459
_journal_page_last 465
_journal_paper_doi 10.1016/j.ica.2012.08.031
_journal_volume 394
_journal_year 2013
_chemical_formula_sum 'C8 H17.5 K La N8 O8.75 Pt2'
_chemical_formula_weight 933.99
_space_group_IT_number 43
_symmetry_cell_setting orthorhombic
_symmetry_space_group_name_Hall 'F 2 -2d'
_symmetry_space_group_name_H-M 'F d d 2'
_atom_sites_solution_primary direct
_atom_sites_solution_secondary difmap
_cell_angle_alpha 90.00
_cell_angle_beta 90.00
_cell_angle_gamma 90.00
_cell_formula_units_Z 32
_cell_length_a 19.5826(3)
_cell_length_b 26.8725(7)
_cell_length_c 34.9729(8)
_cell_measurement_reflns_used 12161
_cell_measurement_temperature 295(2)
_cell_measurement_theta_max 25.6262
_cell_measurement_theta_min 3.0235
_cell_volume 18403.9(7)
_computing_cell_refinement '<i>CrysAlisPro</i> Oxford Diffraction (2009)'
_computing_data_collection '<i>CrysAlisPro</i> Oxford Diffraction (2009)'
_computing_data_reduction '<i>CrysAlisPro</i> Oxford Diffraction (2009)'
_computing_molecular_graphics 'Sheldrick (2008)'
_computing_structure_refinement 'Sheldrick (2008)'
_computing_structure_solution 'Sheldrick (2008)'
_diffrn_ambient_temperature 295(2)
_diffrn_detector_area_resol_mean 16.0514
_diffrn_measured_fraction_theta_full 0.998
_diffrn_measured_fraction_theta_max 0.998
_diffrn_measurement_device_type 'Xcalibur, Eos'
_diffrn_measurement_method '\w scans'
_diffrn_radiation_monochromator graphite
_diffrn_radiation_source 'fine-focus sealed tube'
_diffrn_radiation_type MoK\a
_diffrn_radiation_wavelength 0.71073
_diffrn_reflns_av_R_equivalents 0.0262
_diffrn_reflns_av_sigmaI/netI 0.0278
_diffrn_reflns_limit_h_max 23
_diffrn_reflns_limit_h_min -23
_diffrn_reflns_limit_k_max 31
_diffrn_reflns_limit_k_min -32
_diffrn_reflns_limit_l_max 41
_diffrn_reflns_limit_l_min -42
_diffrn_reflns_number 20578
_diffrn_reflns_theta_full 25.68
_diffrn_reflns_theta_max 25.68
_diffrn_reflns_theta_min 3.03
_exptl_absorpt_coefficient_mu 14.187
_exptl_absorpt_correction_T_max 1.00
_exptl_absorpt_correction_T_min 0.63717
_exptl_absorpt_correction_type multi-scan
_exptl_absorpt_process_details CrysAlis
_exptl_crystal_colour yellow
_exptl_crystal_density_diffrn 2.697
_exptl_crystal_density_method 'not measured'
_exptl_crystal_description prism
_exptl_crystal_F_000 13552
_exptl_crystal_size_max 0.14
_exptl_crystal_size_mid 0.13
_exptl_crystal_size_min 0.12
_refine_diff_density_max 0.772
_refine_diff_density_min -1.144
_refine_diff_density_rms 0.131
_refine_ls_abs_structure_details 'Flack H D (1983), Acta Cryst. A39, 876-881'
_refine_ls_abs_structure_Flack 0.000(19)
_refine_ls_extinction_coef 0.0000080(3)
_refine_ls_extinction_expression Fc^*^=kFc[1+0.001xFc^2^\l^3^/sin(2\q)]^-1/4^
_refine_ls_extinction_method SHELXL
_refine_ls_goodness_of_fit_ref 1.064
_refine_ls_matrix_type full
_refine_ls_number_parameters 532
_refine_ls_number_reflns 7744
_refine_ls_number_restraints 1
_refine_ls_restrained_S_all 1.064
_refine_ls_R_factor_all 0.0300
_refine_ls_R_factor_gt 0.0217
_refine_ls_shift/su_max 0.003
_refine_ls_shift/su_mean 0.000
_refine_ls_structure_factor_coef Fsqd
_refine_ls_weighting_details 'calc w=1/[\s^2^(Fo^2^)+(0.0211P)^2^+0.0000P] where P=(Fo^2^+2Fc^2^)/3'
_refine_ls_weighting_scheme calc
_refine_ls_wR_factor_gt 0.0494
_refine_ls_wR_factor_ref 0.0503
_reflns_number_gt 6458
_reflns_number_total 7744
_reflns_threshold_expression >2sigma(I)
_cod_data_source_file ICA-2013-394-459-465-1.cif
_cod_data_source_block LaPt
_cod_original_formula_sum 'C8 H17.50 K La N8 O8.75 Pt2'
_cod_database_code 1512772

loop_
_symmetry_equiv_pos_as_xyz
'x, y, z'
'-x, -y, z'
'x+1/4, -y+1/4, z+1/4'
'-x+1/4, y+1/4, z+1/4'
'x, y+1/2, z+1/2'
'-x, -y+1/2, z+1/2'
'x+1/4, -y+3/4, z+3/4'
'-x+1/4, y+3/4, z+3/4'
'x+1/2, y, z+1/2'
'-x+1/2, -y, z+1/2'
'x+3/4, -y+1/4, z+3/4'
'-x+3/4, y+1/4, z+3/4'
'x+1/2, y+1/2, z'
'-x+1/2, -y+1/2, z'
'x+3/4, -y+3/4, z+1/4'
'-x+3/4, y+3/4, z+1/4'

loop_
_atom_site_label
_atom_site_type_symbol
_atom_site_fract_x
_atom_site_fract_y
_atom_site_fract_z
_atom_site_U_iso_or_equiv
_atom_site_adp_type
_atom_site_occupancy
_atom_site_symmetry_multiplicity
_atom_site_calc_flag
_atom_site_refinement_flags
K1 K 0.5000 0.5000 0.14359(13) 0.0804(13) Uani 1 2 d S
K2 K 0.56204(12) 0.63519(9) 0.48420(8) 0.0616(7) Uani 1 1 d .
K3 K 0.5000 0.5000 0.54499(10) 0.0509(9) Uani 1 2 d S
La1 La 0.74430(2) 0.558137(19) -0.06790(2) 0.01764(12) Uani 1 1 d .
La2 La 0.74344(2) 0.568820(15) 0.25994(2) 0.01922(12) Uani 1 1 d .
Pt1 Pt 0.753986(13) 0.564234(11) 0.096365(13) 0.02119(9) Uani 1 1 d .
Pt2 Pt 0.492125(16) 0.561697(11) 0.344543(11) 0.01996(8) Uani 1 1 d .
Pt3 Pt 0.501113(17) 0.563650(12) -0.160388(9) 0.02012(12) Uani 1 1 d .
Pt4 Pt 0.244289(17) 0.557788(13) 0.094755(14) 0.03001(9) Uani 1 1 d .
C1 C 0.6528(3) 0.5628(3) 0.0999(3) 0.034(2) Uani 1 1 d .
C2 C 0.7493(4) 0.5616(3) 0.0394(3) 0.0272(19) Uani 1 1 d .
C3 C 0.8555(3) 0.5629(3) 0.0929(3) 0.0317(18) Uani 1 1 d .
C4 C 0.7596(4) 0.5678(3) 0.1529(3) 0.027(2) Uani 1 1 d .
C5 C 0.5399(4) 0.5621(3) 0.3944(3) 0.025(2) Uani 1 1 d .
C6 C 0.5814(4) 0.5670(3) 0.3175(3) 0.028(2) Uani 1 1 d .
C7 C 0.4471(4) 0.5608(3) 0.2936(3) 0.030(2) Uani 1 1 d .
C8 C 0.4029(4) 0.5553(3) 0.3709(2) 0.0241(19) Uani 1 1 d .
C9 C 0.5860(4) 0.5624(3) -0.1290(3) 0.027(2) Uani 1 1 d .
C10 C 0.5588(5) 0.5647(3) -0.2074(3) 0.032(2) Uani 1 1 d .
C11 C 0.4184(4) 0.5658(3) -0.1928(3) 0.027(2) Uani 1 1 d .
C12 C 0.4455(5) 0.5621(3) -0.1131(3) 0.033(2) Uani 1 1 d .
C13 C 0.1736(6) 0.5597(3) 0.1339(3) 0.044(3) Uani 1 1 d .
C14 C 0.3129(6) 0.5551(3) 0.1366(3) 0.039(3) Uani 1 1 d .
C15 C 0.3149(5) 0.5533(3) 0.0545(3) 0.035(2) Uani 1 1 d .
C16 C 0.1727(6) 0.5588(3) 0.0532(3) 0.042(3) Uani 1 1 d .
N1 N 0.5952(3) 0.5596(3) 0.1013(3) 0.061(3) Uani 1 1 d .
N2 N 0.7471(3) 0.5602(2) 0.00714(19) 0.032(2) Uani 1 1 d .
N3 N 0.9131(3) 0.5630(3) 0.0900(3) 0.057(2) Uani 1 1 d .
N4 N 0.7637(3) 0.5706(2) 0.1853(2) 0.0341(17) Uani 1 1 d .
N5 N 0.5695(4) 0.5622(3) 0.4226(3) 0.047(2) Uani 1 1 d .
N6 N 0.6306(3) 0.5680(3) 0.3004(2) 0.033(2) Uani 1 1 d .
N7 N 0.4247(4) 0.5596(3) 0.2633(3) 0.049(2) Uani 1 1 d .
N8 N 0.3514(3) 0.5514(3) 0.3861(2) 0.0344(18) Uani 1 1 d .
N9 N 0.6349(4) 0.5631(2) -0.1113(2) 0.037(2) Uani 1 1 d .
N10 N 0.5920(5) 0.5647(3) -0.2341(3) 0.065(3) Uani 1 1 d .
N11 N 0.3723(4) 0.5681(3) -0.2127(3) 0.049(2) Uani 1 1 d .
N12 N 0.4151(5) 0.5613(3) -0.0854(3) 0.057(3) Uani 1 1 d .
N13 N 0.1329(6) 0.5599(4) 0.1573(4) 0.087(4) Uani 1 1 d .
N14 N 0.3502(5) 0.5521(3) 0.1613(3) 0.061(3) Uani 1 1 d .
N15 N 0.3542(5) 0.5503(4) 0.0315(3) 0.063(3) Uani 1 1 d .
N16 N 0.1298(5) 0.5574(3) 0.0315(3) 0.052(3) Uani 1 1 d .
O1 O 0.8235(3) 0.4907(2) -0.04081(17) 0.0390(16) Uani 1 1 d .
O2 O 0.8403(3) 0.6148(2) -0.04278(17) 0.0362(15) Uani 1 1 d .
O3 O 0.6473(3) 0.5112(2) -0.03671(17) 0.0392(16) Uani 1 1 d .
O4 O 0.6760(3) 0.6319(2) -0.0413(2) 0.060(2) Uani 1 1 d .
O5 O 0.7275(3) 0.4781(2) -0.10975(17) 0.0330(14) Uani 1 1 d .
O6 O 0.7560(3) 0.6332(3) -0.1150(2) 0.052(2) Uani 1 1 d .
O7 O 0.7483(3) 0.5003(2) 0.3092(2) 0.054(2) Uani 1 1 d .
O8 O 0.7479(3) 0.6243(2) 0.3189(2) 0.054(2) Uani 1 1 d .
O9 O 0.8029(4) 0.4887(2) 0.23379(19) 0.065(2) Uani 1 1 d .
O10 O 0.7961(3) 0.6544(2) 0.2427(2) 0.062(2) Uani 1 1 d .
O11 O 0.6552(3) 0.5120(2) 0.22794(19) 0.0477(18) Uani 1 1 d .
O12 O 0.6505(3) 0.62535(19) 0.22980(18) 0.0385(16) Uani 1 1 d .
O13 O 0.4949(5) 0.6507(3) 0.5524(3) 0.103(3) Uani 1 1 d .
O14 O 0.0000 0.5000 0.5229(3) 0.081(3) Uani 1 2 d S
O15 O 0.2924(3) 0.3898(2) 0.3960(2) 0.0530(18) Uani 1 1 d .
O16 O 0.5223(3) 0.5735(2) 0.1977(2) 0.060(2) Uani 1 1 d .
O17A O 0.7099(16) 0.2326(6) 0.4534(12) 0.155(16) Uani 0.63(4) 1 d P
O17B O 0.6781(14) 0.2212(10) 0.4273(11) 0.096(12) Uani 0.37(4) 1 d P
O18 O 0.4599(3) 0.5576(3) 0.4845(2) 0.071(2) Uani 1 1 d .

loop_
_atom_site_aniso_label
_atom_site_aniso_U_11
_atom_site_aniso_U_22
_atom_site_aniso_U_33
_atom_site_aniso_U_23
_atom_site_aniso_U_13
_atom_site_aniso_U_12
K1 0.086(3) 0.083(3) 0.073(3) 0.000 0.000 -0.042(2)
K2 0.0674(16) 0.0699(17) 0.0475(17) -0.0039(13) 0.0048(13) -0.0135(12)
K3 0.0496(18) 0.060(2) 0.043(2) 0.000 0.000 0.0121(16)
La1 0.0143(2) 0.0245(3) 0.0141(3) -0.0001(2) 0.00025(19) -0.0004(2)
La2 0.0160(2) 0.0271(3) 0.0145(3) -0.0008(2) 0.0002(2) -0.00002(19)
Pt1 0.02815(14) 0.02192(14) 0.0135(2) -0.00001(14) 0.0020(3) 0.00135(16)
Pt2 0.01632(16) 0.02436(16) 0.01921(18) 0.00004(15) 0.00400(19) -0.00049(13)
Pt3 0.01647(14) 0.02438(17) 0.0195(3) 0.00047(14) -0.00241(15) 0.00019(13)
Pt4 0.04306(17) 0.02355(19) 0.0234(2) -0.0018(2) -0.0053(3) 0.00140(16)
C1 0.034(4) 0.038(5) 0.031(6) 0.008(4) 0.007(5) 0.007(4)
C2 0.027(4) 0.027(5) 0.027(5) 0.002(4) 0.008(4) -0.003(4)
C3 0.033(4) 0.036(5) 0.026(5) -0.010(4) 0.004(5) -0.002(4)
C4 0.036(5) 0.027(5) 0.017(5) 0.007(3) 0.009(4) 0.005(3)
C5 0.021(4) 0.025(5) 0.029(5) -0.003(4) 0.002(4) 0.007(3)
C6 0.025(5) 0.029(5) 0.031(6) -0.001(4) -0.001(4) 0.000(3)
C7 0.021(4) 0.032(5) 0.038(7) -0.008(4) 0.007(4) 0.000(3)
C8 0.025(4) 0.026(4) 0.022(5) 0.007(4) -0.001(4) 0.003(3)
C9 0.024(4) 0.027(5) 0.030(6) 0.005(4) -0.002(4) -0.001(3)
C10 0.039(5) 0.033(5) 0.025(6) 0.015(4) 0.000(4) 0.014(4)
C11 0.020(4) 0.035(5) 0.026(6) -0.005(4) -0.012(4) 0.000(3)
C12 0.039(5) 0.024(5) 0.037(6) 0.007(4) -0.003(5) -0.018(4)
C13 0.052(6) 0.034(6) 0.046(8) -0.019(5) 0.006(6) 0.010(5)
C14 0.064(7) 0.018(5) 0.036(7) 0.003(4) -0.001(5) -0.005(5)
C15 0.050(6) 0.028(5) 0.027(6) 0.003(4) 0.003(5) -0.010(4)
C16 0.055(7) 0.033(6) 0.038(7) -0.005(5) -0.015(6) 0.003(5)
N1 0.035(4) 0.079(6) 0.068(7) 0.031(5) 0.014(5) 0.009(4)
N2 0.038(4) 0.039(5) 0.017(5) 0.002(3) 0.003(3) -0.009(3)
N3 0.036(4) 0.073(6) 0.063(7) -0.027(5) 0.006(5) -0.004(4)
N4 0.044(4) 0.040(4) 0.018(4) -0.003(3) 0.002(4) 0.001(3)
N5 0.051(5) 0.053(5) 0.038(6) 0.000(4) -0.016(4) 0.011(4)
N6 0.026(5) 0.044(6) 0.029(5) 0.002(4) 0.003(4) -0.001(3)
N7 0.051(5) 0.064(6) 0.033(6) -0.003(5) -0.018(4) -0.004(4)
N8 0.031(4) 0.043(5) 0.029(5) -0.006(4) 0.008(3) 0.000(3)
N9 0.025(4) 0.042(5) 0.044(6) 0.006(4) -0.008(4) 0.006(3)
N10 0.079(6) 0.077(7) 0.040(7) 0.026(6) 0.031(5) 0.029(5)
N11 0.034(4) 0.056(5) 0.059(7) -0.004(5) -0.019(4) 0.003(4)
N12 0.061(6) 0.068(6) 0.041(6) -0.009(5) 0.028(5) -0.028(5)
N13 0.067(8) 0.101(9) 0.093(11) -0.036(7) 0.016(7) 0.012(6)
N14 0.088(8) 0.052(6) 0.045(6) 0.007(5) -0.028(6) -0.002(5)
N15 0.080(7) 0.072(7) 0.038(6) -0.018(5) 0.028(5) -0.033(5)
N16 0.063(6) 0.049(5) 0.044(6) 0.003(4) -0.019(5) -0.006(4)
O1 0.043(4) 0.044(4) 0.030(4) -0.001(3) -0.006(3) 0.019(3)
O2 0.036(3) 0.052(4) 0.021(4) -0.007(3) -0.001(3) -0.018(3)
O3 0.040(3) 0.058(4) 0.020(3) 0.001(3) 0.008(3) -0.021(3)
O4 0.043(4) 0.042(4) 0.095(7) -0.005(4) 0.036(4) 0.008(3)
O5 0.035(3) 0.028(3) 0.036(4) -0.007(3) -0.003(3) 0.000(2)
O6 0.038(4) 0.063(4) 0.055(5) 0.034(4) -0.004(3) -0.004(3)
O7 0.084(6) 0.039(4) 0.039(5) 0.017(3) 0.008(4) 0.007(4)
O8 0.041(4) 0.084(5) 0.037(5) -0.035(3) 0.011(3) -0.026(3)
O9 0.083(5) 0.079(5) 0.034(4) -0.019(4) -0.017(4) 0.059(4)
O10 0.061(4) 0.049(4) 0.074(6) 0.008(4) 0.026(4) -0.023(3)
O11 0.054(4) 0.053(5) 0.036(4) -0.013(3) 0.005(3) -0.028(3)
O12 0.038(3) 0.042(4) 0.036(4) 0.009(3) 0.006(3) 0.017(3)
O13 0.156(9) 0.061(6) 0.093(7) 0.012(5) 0.061(7) -0.003(5)
O14 0.079(8) 0.078(7) 0.087(10) 0.000 0.000 0.018(6)
O15 0.048(4) 0.049(4) 0.063(6) 0.000(3) -0.002(4) 0.003(3)
O16 0.057(4) 0.071(5) 0.051(5) 0.003(4) -0.011(3) -0.015(3)
O17A 0.13(2) 0.064(11) 0.27(4) -0.048(15) 0.05(2) 0.006(10)
O17B 0.13(2) 0.042(15) 0.11(3) 0.035(14) -0.059(19) -0.057(15)
O18 0.054(4) 0.082(5) 0.076(6) 0.014(4) -0.016(4) -0.010(4)

loop_
_atom_type_symbol
_atom_type_description
_atom_type_scat_dispersion_real
_atom_type_scat_dispersion_imag
_atom_type_scat_source
C C 0.0033 0.0016 'International Tables Vol C Tables 4.2.6.8 and 6.1.1.4'
H H 0.0000 0.0000 'International Tables Vol C Tables 4.2.6.8 and 6.1.1.4'
N N 0.0061 0.0033 'International Tables Vol C Tables 4.2.6.8 and 6.1.1.4'
O O 0.0106 0.0060 'International Tables Vol C Tables 4.2.6.8 and 6.1.1.4'
K K 0.2009 0.2494 'International Tables Vol C Tables 4.2.6.8 and 6.1.1.4'
La La -0.2871 2.4523 'International Tables Vol C Tables 4.2.6.8 and 6.1.1.4'
Pt Pt -1.7033 8.3905 'International Tables Vol C Tables 4.2.6.8 and 6.1.1.4'

loop_
_geom_angle_atom_site_label_1
_geom_angle_atom_site_label_2
_geom_angle_atom_site_label_3
_geom_angle
_geom_angle_site_symmetry_1
_geom_angle_site_symmetry_3
O16 K1 O16 93.8(3) . 2_665
O16 K1 N1 148.5(2) . 2_665
O16 K1 N1 81.5(3) . .
N1 K1 N1 117.9(5) 2_665 .
O16 K1 N14 73.2(2) . .
N1 K1 N14 75.9(2) 2_665 .
N1 K1 N14 115.9(2) . .
O16 K1 N14 92.0(2) . 2_665
N1 K1 N14 115.9(2) 2_665 2_665
N14 K1 N14 158.5(4) . 2_665
O13 K2 N7 88.9(3) . 3_565
O13 K2 O18 77.0(3) . .
N7 K2 O18 155.7(2) 3_565 .
O13 K2 N5 139.9(3) . .
N7 K2 N5 125.1(2) 3_565 .
O18 K2 N5 63.4(2) . .
O13 K2 N16 80.7(3) . 9
N7 K2 N16 79.8(2) 3_565 9
O18 K2 N16 78.5(2) . 9
N5 K2 N16 85.2(2) . 9
O13 K2 N14 137.2(3) . 3_565
N7 K2 N14 80.0(3) 3_565 3_565
O18 K2 N14 123.6(2) . 3_565
N5 K2 N14 75.5(2) . 3_565
N16 K2 N14 136.1(3) 9 3_565
O13 K2 K3 64.71(18) . .
N7 K2 K3 118.28(19) 3_565 .
O18 K2 K3 37.63(15) . .
N5 K2 K3 79.35(18) . .
N16 K2 K3 43.27(18) 9 .
N14 K2 K3 154.56(18) 3_565 .
O18 K3 O18 78.7(3) 2_665 .
O18 K3 N3 158.1(3) . 10_665
O18 K3 N3 85.4(3) . 9_455
N3 K3 N3 113.5(4) 10_665 9_455
N3 K3 N16 106.5(2) 10_665 10_565
N3 K3 N16 83.6(2) 9_455 10_565
O18 K3 N16 85.8(2) 2_665 9
O18 K3 N16 80.3(2) . 9
N3 K3 N16 106.5(2) 9_455 9
N16 K3 N16 162.0(4) 10_565 9
O3 La1 O4 80.70(19) . .
O3 La1 O1 86.7(2) . .
O4 La1 O1 136.6(2) . .
O3 La1 O2 134.18(19) . .
O4 La1 O2 78.5(2) . .
O1 La1 O2 81.39(18) . .
O3 La1 O6 136.3(2) . .
O4 La1 O6 71.2(2) . .
O1 La1 O6 136.4(2) . .
O2 La1 O6 72.22(19) . .
O3 La1 O5 74.74(18) . .
O4 La1 O5 140.4(2) . .
O1 La1 O5 72.71(18) . .
O2 La1 O5 140.13(17) . .
O6 La1 O5 107.0(2) . .
O3 La1 N2 66.11(19) . .
O4 La1 N2 68.5(2) . .
O1 La1 N2 68.49(19) . .
O2 La1 N2 68.35(19) . .
O6 La1 N2 127.7(2) . .
O5 La1 N2 125.30(19) . .
O3 La1 N9 70.3(2) . .
O4 La1 N9 75.2(2) . .
O1 La1 N9 137.85(19) . .
O2 La1 N9 139.65(19) . .
O6 La1 N9 70.6(2) . .
O5 La1 N9 67.47(19) . .
N2 La1 N9 126.4(2) . .
O3 La1 N8 145.3(2) . 9_554
O4 La1 N8 133.3(2) . 9_554
O1 La1 N8 72.4(2) . 9_554
O2 La1 N8 70.7(2) . 9_554
O6 La1 N8 66.5(2) . 9_554
O5 La1 N8 72.80(19) . 9_554
N2 La1 N8 126.3(2) . 9_554
N9 La1 N8 107.3(3) . 9_554
O7 La2 O8 82.8(2) . .
O7 La2 O11 83.6(2) . .
O8 La2 O11 136.49(19) . .
O7 La2 O10 142.4(2) . .
O8 La2 O10 69.8(2) . .
O11 La2 O10 134.0(2) . .
O7 La2 O12 137.0(2) . .
O8 La2 O12 90.6(2) . .
O11 La2 O12 72.4(2) . .
O10 La2 O12 70.4(2) . .
O7 La2 O9 67.7(2) . .
O8 La2 O9 138.7(2) . .
O11 La2 O9 69.9(2) . .
O10 La2 O9 118.2(2) . .
O12 La2 O9 130.8(2) . .
O7 La2 N6 70.0(2) . .
O8 La2 N6 66.2(2) . .
O11 La2 N6 70.3(2) . .
O10 La2 N6 117.9(2) . .
O12 La2 N6 68.5(2) . .
O9 La2 N6 123.9(2) . .
O7 La2 N4 133.0(2) . .
O8 La2 N4 141.7(2) . .
O11 La2 N4 71.4(2) . .
O10 La2 N4 72.2(2) . .
O12 La2 N4 72.1(2) . .
O9 La2 N4 66.5(2) . .
N6 La2 N4 131.3(2) . .
O7 La2 N11 73.6(2) . 9
O8 La2 N11 71.7(2) . 9
O11 La2 N11 141.3(2) . 9
O10 La2 N11 73.6(2) . 9
O12 La2 N11 143.5(2) . 9
O9 La2 N11 72.6(2) . 9
N6 La2 N11 126.6(3) . 9
N4 La2 N11 102.1(3) . 9
C4 Pt1 C1 89.7(4) . .
C4 Pt1 C3 90.3(4) . .
C1 Pt1 C3 177.9(3) . .
C4 Pt1 C2 179.1(3) . .
C1 Pt1 C2 90.9(4) . .
C3 Pt1 C2 89.1(4) . .
C5 Pt2 C8 90.4(3) . .
C5 Pt2 C7 178.1(3) . .
C8 Pt2 C7 91.4(3) . .
C5 Pt2 C6 90.1(4) . .
C8 Pt2 C6 179.0(3) . .
C7 Pt2 C6 88.0(4) . .
C11 Pt3 C12 91.7(4) . .
C11 Pt3 C9 178.3(4) . .
C12 Pt3 C9 89.9(4) . .
C11 Pt3 C10 89.5(4) . .
C12 Pt3 C10 178.8(4) . .
C9 Pt3 C10 88.9(4) . .
C13 Pt4 C15 177.9(4) . .
C13 Pt4 C14 87.9(5) . .
C15 Pt4 C14 92.8(3) . .
C13 Pt4 C16 90.7(4) . .
C15 Pt4 C16 88.5(4) . .
C14 Pt4 C16 178.1(4) . .
N1 C1 Pt1 176.5(9) . .
N2 C2 Pt1 179.5(8) . .
N3 C3 Pt1 177.9(11) . .
N4 C4 Pt1 178.6(8) . .
N5 C5 Pt2 177.8(8) . .
N6 C6 Pt2 175.6(8) . .
N7 C7 Pt2 176.1(8) . .
N8 C8 Pt2 179.6(8) . .
N9 C9 Pt3 178.1(7) . .
N10 C10 Pt3 179.3(8) . .
N11 C11 Pt3 177.0(9) . .
N12 C12 Pt3 178.2(10) . .
N13 C13 Pt4 178.3(12) . .
N14 C14 Pt4 177.0(10) . .
N15 C15 Pt4 178.9(10) . .
N16 C16 Pt4 175.2(11) . .
C1 N1 K1 135.5(8) . .
C2 N2 La1 178.8(7) . .
C3 N3 K3 129.7(7) . 9_554
C4 N4 La2 166.4(6) . .
C5 N5 K2 127.9(6) . .
C6 N6 La2 178.8(8) . .
C7 N7 K2 127.7(7) . 11_464
C8 N8 La1 166.6(7) . 9_455
C9 N9 La1 175.4(7) . .
C11 N11 La2 163.0(9) . 9_454
C14 N14 K2 115.3(9) . 11_464
C14 N14 K1 117.3(9) . .
K2 N14 K1 126.0(3) 11_464 .
C16 N16 K2 132.8(7) . 9_454
C16 N16 K3 122.6(8) . 9_454
K2 N16 K3 94.1(3) 9_454 9_454
K3 O18 K2 102.2(2) . .

loop_
_geom_bond_atom_site_label_1
_geom_bond_atom_site_label_2
_geom_bond_distance
_geom_bond_site_symmetry_2
K1 O16 2.771(8) .
K1 N1 2.868(8) .
K1 N14 3.310(11) .
K2 O13 2.754(9) .
K2 N7 2.847(8) 3_565
K2 O18 2.890(7) .
K2 N5 2.917(9) .
K2 N16 2.977(9) 9
K2 N14 3.146(11) 3_565
K3 O18 2.737(8) .
K3 N3 2.869(8) 9_455
K3 N16 3.010(9) 9
La1 O3 2.528(5) .
La1 O4 2.566(6) .
La1 O1 2.568(5) .
La1 O2 2.573(5) .
La1 O6 2.615(6) .
La1 O5 2.622(5) .
La1 N2 2.625(7) .
La1 N9 2.630(7) .
La1 N8 2.649(7) 9_554
La2 O7 2.523(6) .
La2 O8 2.547(6) .
La2 O11 2.563(6) .
La2 O10 2.590(6) .
La2 O12 2.594(5) .
La2 O9 2.612(6) .
La2 N6 2.623(7) .
La2 N4 2.641(7) .
La2 N11 2.699(7) 9
Pt1 C4 1.982(9) .
Pt1 C1 1.985(7) .
Pt1 C3 1.992(7) .
Pt1 C2 1.996(9) .
Pt2 C5 1.979(9) .
Pt2 C8 1.983(8) .
Pt2 C7 1.986(10) .
Pt2 C6 1.992(9) .
Pt3 C11 1.978(8) .
Pt3 C12 1.982(10) .
Pt3 C9 1.991(9) .
Pt3 C10 1.995(10) .
Pt4 C13 1.948(12) .
Pt4 C15 1.977(10) .
Pt4 C14 1.989(11) .
Pt4 C16 2.020(11) .
C1 N1 1.133(9) .
C2 N2 1.129(9) .
C3 N3 1.133(8) .
C4 N4 1.139(11) .
C5 N5 1.144(11) .
C6 N6 1.136(10) .
C7 N7 1.149(12) .
C8 N8 1.146(10) .
C9 N9 1.141(11) .
C10 N10 1.138(12) .
C11 N11 1.141(11) .
C12 N12 1.137(12) .
C13 N13 1.142(15) .
C14 N14 1.132(13) .
C15 N15 1.117(12) .
C16 N16 1.132(12) .
